data_7701562
loop_
_publ_author_name
'Wu, Ke-Yang'
'Qin, Liang'
'Fan, Cheng'
'Cai, Shao-Lan'
'Zhang, Ting-Ting'
'Chen, Wen-Hua'
'Tang, Xiao-Yan'
'Chen, Jin-Xiang'

_publ_section_title
;
 Sequential and recyclable sensing of Fe<sup>3+</sup> and ascorbic acid in
 water with a terbium(iii)-based metal-organic framework.
;
_journal_issue 24
_journal_name_full 'Dalton transactions (Cambridge, England : 2003)'
_journal_page_first 8911
_journal_page_last 8919
_journal_paper_doi 10.1039/c9dt00871c
_journal_volume 48
_journal_year 2019
_chemical_formula_moiety '0.5(C36 H44 N4 O36 Tb4), 5(H2 O), 2(N O3)'
_chemical_formula_sum 'C18 H32 N4 O29 Tb2'
_chemical_formula_weight 1086.31
_space_group_crystal_system monoclinic
_space_group_IT_number 14
_space_group_name_Hall '-P 2yn'
_space_group_name_H-M_alt 'P 1 21/n 1'
_atom_sites_solution_hydrogens mixed
_audit_creation_date 2018-10-11
_audit_creation_method
;
Olex2 1.2-beta
(compiled 2018.05.29 svn.r3508 for OlexSys, GUI svn.r5506)
;
_audit_update_record
;
2018-10-16 deposited with the CCDC.	2019-05-13 downloaded from the CCDC.
;
_cell_angle_alpha 90
_cell_angle_beta 102.2370(10)
_cell_angle_gamma 90
_cell_formula_units_Z 2
_cell_length_a 10.1266(8)
_cell_length_b 15.5118(13)
_cell_length_c 10.4954(9)
_cell_measurement_reflns_used 9972
_cell_measurement_temperature 296(2)
_cell_measurement_theta_max 27.55
_cell_measurement_theta_min 2.38
_cell_volume 1611.2(2)
_computing_cell_refinement 'ApexII (Bruker, 2011)'
_computing_data_collection 'ApexII (Bruker, 2011)'
_computing_data_reduction 'ApexII (Bruker, 2011)'
_computing_molecular_graphics 'Olex2 (Dolomanov et al., 2009)'
_computing_publication_material 'Olex2 (Dolomanov et al., 2009)'
_computing_structure_refinement 'ShelXL (Sheldrick, 2015)'
_computing_structure_solution 'SHELXS-97 (Sheldrick, 2008)'
_diffrn_ambient_temperature 296.15
_diffrn_measured_fraction_theta_full 0.999
_diffrn_measured_fraction_theta_max 0.997
_diffrn_measurement_device_type 'CCD area detector'
_diffrn_measurement_method 'phi and omega scans'
_diffrn_radiation_monochromator graphite
_diffrn_radiation_type MoK\a
_diffrn_radiation_wavelength 0.71073
_diffrn_reflns_av_R_equivalents 0.0229
_diffrn_reflns_av_unetI/netI 0.0154
_diffrn_reflns_Laue_measured_fraction_full 0.999
_diffrn_reflns_Laue_measured_fraction_max 0.997
_diffrn_reflns_limit_h_max 13
_diffrn_reflns_limit_h_min -13
_diffrn_reflns_limit_k_max 20
_diffrn_reflns_limit_k_min -20
_diffrn_reflns_limit_l_max 13
_diffrn_reflns_limit_l_min -13
_diffrn_reflns_number 18195
_diffrn_reflns_point_group_measured_fraction_full 0.999
_diffrn_reflns_point_group_measured_fraction_max 0.997
_diffrn_reflns_theta_full 25.242
_diffrn_reflns_theta_max 27.564
_diffrn_reflns_theta_min 2.380
_exptl_absorpt_coefficient_mu 4.475
_exptl_absorpt_correction_T_max 0.8169
_exptl_absorpt_correction_T_min 0.4052
_exptl_absorpt_correction_type multi-scan
_exptl_absorpt_process_details 'SADABS, (Sheldrick 2008)'
_exptl_crystal_colour colourless
_exptl_crystal_colour_primary colourless
_exptl_crystal_density_diffrn 2.239
_exptl_crystal_density_method 'not measured'
_exptl_crystal_description block
_exptl_crystal_F_000 1060
_exptl_crystal_size_max 0.21
_exptl_crystal_size_mid 0.2
_exptl_crystal_size_min 0.11
_refine_diff_density_max 0.622
_refine_diff_density_min -1.067
_refine_diff_density_rms 0.122
_refine_ls_extinction_method none
_refine_ls_goodness_of_fit_ref 1.137
_refine_ls_hydrogen_treatment constr
_refine_ls_matrix_type full
_refine_ls_number_parameters 250
_refine_ls_number_reflns 3709
_refine_ls_number_restraints 0
_refine_ls_restrained_S_all 1.137
_refine_ls_R_factor_all 0.0192
_refine_ls_R_factor_gt 0.0176
_refine_ls_shift/su_max 0.002
_refine_ls_shift/su_mean 0.000
_refine_ls_structure_factor_coef Fsqd
_refine_ls_weighting_details 'w=1/[\s^2^(Fo^2^)+(0.0174P)^2^+2.2117P] where P=(Fo^2^+2Fc^2^)/3'
_refine_ls_weighting_scheme calc
_refine_ls_wR_factor_gt 0.0442
_refine_ls_wR_factor_ref 0.0451
_reflns_Friedel_coverage 0.000
_reflns_number_gt 3436
_reflns_number_total 3709
_reflns_threshold_expression 'I > 2\s(I)'
_cod_data_source_file c9dt00871c2.cif
_cod_data_source_block t
_cod_database_code 7701562
_shelx_shelxl_version_number 2014/7
_shelx_space_group_comment
;
The symmetry employed for this shelxl refinement is uniquely defined
by the following loop, which should always be used as a source of
symmetry information in preference to the above space-group names.
They are only intended as comments.
;
_shelx_estimated_absorpt_t_max 0.639
_shelx_estimated_absorpt_t_min 0.453
_olex2_refinement_description
;
1. Fixed Uiso
 At 1.2 times of:
  All C(H) groups, All C(H,H) groups
 At 1.5 times of:
  All O(H,H) groups
2. Others
 Fixed Sof: O5W(0.5) H5WA(0.5) H5WB(0.5)
3.a Riding coordinates:
 O5W(H5WA,H5WB), O6W(H6WA,H6WB)
3.b Free rotating group:
 O4W(H4WA,H4WB)
3.c Rotating group:
 O1W(H1WA,H1WB), O2W(H2WA,H2WB), O3W(H3WA,H3WB)
3.d Secondary CH2 refined with riding coordinates:
 C7(H7A,H7B)
3.e Aromatic/amide H refined with riding coordinates:
 C3(H3), C5(H5), C6(H6)
;
_olex2_submission_special_instructions 'No special instructions were received'

loop_
_space_group_symop_operation_xyz
'x, y, z'
'-x+1/2, y+1/2, -z+1/2'
'-x, -y, -z'
'x-1/2, -y-1/2, z-1/2'

loop_
_atom_site_label
_atom_site_type_symbol
_atom_site_fract_x
_atom_site_fract_y
_atom_site_fract_z
_atom_site_U_iso_or_equiv
_atom_site_adp_type
_atom_site_occupancy
_atom_site_site_symmetry_order
_atom_site_calc_flag
_atom_site_refinement_flags_posn
_atom_site_refinement_flags_occupancy
Tb1 Tb 0.41417(2) -0.99754(2) 0.68893(2) 0.00949(4) Uani 1 1 d . .
O1 O 0.50533(18) -0.86783(10) 0.62855(16) 0.0209(3) Uani 1 1 d . .
O1W O 0.19376(17) -1.06864(12) 0.67213(17) 0.0240(4) Uani 1 1 d . .
H1WA H 0.2026 -1.1160 0.7181 0.036 Uiso 1 1 d GR .
H1WB H 0.1627 -1.0867 0.5926 0.036 Uiso 1 1 d GR .
O2W O 0.47988(18) -1.12347(10) 0.82701(16) 0.0209(3) Uani 1 1 d . .
H2WA H 0.4146 -1.1532 0.8469 0.031 Uiso 1 1 d GR .
H2WB H 0.5248 -1.1593 0.7890 0.031 Uiso 1 1 d GR .
O2 O 0.59748(19) -0.88572(11) 0.45507(17) 0.0235(4) Uani 1 1 d . .
O3W O 0.56440(17) -0.92568(11) 0.87490(16) 0.0204(3) Uani 1 1 d . .
H3WA H 0.6379 -0.9061 0.8526 0.031 Uiso 1 1 d GR .
H3WB H 0.5961 -0.9631 0.9368 0.031 Uiso 1 1 d GR .
O3 O 0.82069(19) -0.50711(10) 0.39661(17) 0.0183(4) Uani 1 1 d . .
O4 O 0.76993(18) -0.61699(11) 0.26274(16) 0.0202(3) Uani 1 1 d . .
O4W O 0.2433(3) -1.21285(13) 0.8544(2) 0.0385(5) Uani 1 1 d . .
H4WA H 0.2387 -1.2634 0.8224 0.058 Uiso 1 1 d G .
H4WB H 0.2321 -1.2199 0.9317 0.058 Uiso 1 1 d G .
O5 O 0.85919(17) -0.53611(11) 0.82101(17) 0.0210(3) Uani 1 1 d . .
O5W O 0.4593(7) -0.7480(4) 0.8992(6) 0.0724(17) Uani 0.5 1 d . P
H5WA H 0.4779 -0.7985 0.8973 0.109 Uiso 0.5 1 d R P
H5WB H 0.4811 -0.7270 0.9756 0.109 Uiso 0.5 1 d R P
O6 O 0.76422(17) -0.54732(11) 0.99520(15) 0.0213(3) Uani 1 1 d . .
O6W O 0.0108(2) -1.10862(19) 0.4433(3) 0.0566(7) Uani 1 1 d . .
H6WA H 0.0328 -1.1346 0.3793 0.085 Uiso 1 1 d R .
H6WB H -0.0724 -1.0959 0.4189 0.085 Uiso 1 1 d R .
O7 O 0.9079(2) -0.77761(15) 0.7396(2) 0.0425(5) Uani 1 1 d . .
O8 O 0.7984(3) -0.75016(17) 0.8886(2) 0.0522(6) Uani 1 1 d . .
O9 O 0.8443(4) -0.88052(16) 0.8486(4) 0.0760(10) Uani 1 1 d . .
N1 N 0.63338(19) -0.61784(12) 0.66933(17) 0.0122(3) Uani 1 1 d . .
N2 N 0.8494(2) -0.80362(15) 0.8257(2) 0.0276(5) Uani 1 1 d . .
C1 C 0.5666(2) -0.84267(13) 0.5439(2) 0.0136(4) Uani 1 1 d . .
C2 C 0.6099(2) -0.74929(13) 0.5518(2) 0.0130(4) Uani 1 1 d . .
C3 C 0.6679(2) -0.71110(14) 0.4569(2) 0.0145(4) Uani 1 1 d . .
H3 H 0.6820 -0.7432 0.3861 0.017 Uiso 1 1 calc R .
C4 C 0.7048(2) -0.62471(14) 0.4684(2) 0.0137(4) Uani 1 1 d . .
C5 C 0.6862(2) -0.57905(14) 0.5762(2) 0.0144(4) Uani 1 1 d . .
H5 H 0.7102 -0.5211 0.5847 0.017 Uiso 1 1 calc R .
C6 C 0.5935(2) -0.70090(14) 0.6574(2) 0.0129(4) Uani 1 1 d . .
H6 H 0.5545 -0.7258 0.7211 0.016 Uiso 1 1 calc R .
C7 C 0.6250(2) -0.57045(15) 0.7898(2) 0.0154(4) Uani 1 1 d . .
H7A H 0.5732 -0.6044 0.8395 0.018 Uiso 1 1 calc R .
H7B H 0.5770 -0.5167 0.7662 0.018 Uiso 1 1 calc R .
C8 C 0.7640(2) -0.55056(13) 0.8759(2) 0.0135(4) Uani 1 1 d . .
C9 C 0.7690(2) -0.57997(14) 0.3693(2) 0.0142(4) Uani 1 1 d . .

loop_
_atom_site_aniso_label
_atom_site_aniso_U_11
_atom_site_aniso_U_22
_atom_site_aniso_U_33
_atom_site_aniso_U_23
_atom_site_aniso_U_13
_atom_site_aniso_U_12
Tb1 0.01191(6) 0.00890(6) 0.00856(6) 0.00023(3) 0.00419(4) 0.00075(3)
O1 0.0291(9) 0.0138(7) 0.0226(8) 0.0030(6) 0.0119(7) -0.0051(7)
O1W 0.0215(9) 0.0297(9) 0.0210(9) -0.0002(7) 0.0053(7) -0.0072(7)
O2W 0.0258(9) 0.0167(8) 0.0228(8) 0.0038(6) 0.0105(7) 0.0045(7)
O2 0.0349(10) 0.0151(8) 0.0227(9) -0.0076(7) 0.0110(8) -0.0033(7)
O3W 0.0205(8) 0.0245(9) 0.0155(8) 0.0019(7) 0.0021(6) -0.0006(7)
O3 0.0256(9) 0.0155(8) 0.0152(8) -0.0005(6) 0.0076(7) -0.0079(6)
O4 0.0296(9) 0.0196(8) 0.0144(8) -0.0035(6) 0.0112(7) -0.0076(7)
O4W 0.0551(14) 0.0290(10) 0.0365(11) -0.0006(9) 0.0214(11) -0.0118(10)
O5 0.0156(8) 0.0263(9) 0.0225(8) -0.0026(7) 0.0073(7) -0.0054(7)
O5W 0.086(5) 0.061(4) 0.073(4) 0.000(3) 0.023(4) 0.004(3)
O6 0.0244(9) 0.0267(9) 0.0121(8) -0.0044(6) 0.0023(7) -0.0036(7)
O6W 0.0360(13) 0.083(2) 0.0467(14) -0.0247(14) -0.0013(11) 0.0081(13)
O7 0.0512(14) 0.0398(12) 0.0405(12) 0.0014(10) 0.0189(11) -0.0105(10)
O8 0.0624(16) 0.0563(15) 0.0392(13) -0.0003(11) 0.0141(12) 0.0219(13)
O9 0.101(2) 0.0270(13) 0.115(3) 0.0072(15) 0.057(2) -0.0161(14)
N1 0.0131(8) 0.0144(9) 0.0100(8) -0.0031(7) 0.0043(7) -0.0031(7)
N2 0.0210(11) 0.0293(12) 0.0313(12) -0.0006(9) 0.0027(9) -0.0068(9)
C1 0.0162(10) 0.0101(9) 0.0138(10) 0.0000(8) 0.0018(8) -0.0011(8)
C2 0.0157(10) 0.0112(9) 0.0125(10) -0.0005(8) 0.0040(8) -0.0028(8)
C3 0.0177(10) 0.0152(10) 0.0118(9) -0.0032(8) 0.0061(8) -0.0030(8)
C4 0.0162(10) 0.0148(10) 0.0111(9) 0.0006(8) 0.0056(8) -0.0037(8)
C5 0.0167(10) 0.0135(10) 0.0137(10) -0.0014(8) 0.0047(8) -0.0048(8)
C6 0.0134(10) 0.0141(10) 0.0119(10) 0.0007(8) 0.0043(8) -0.0035(8)
C7 0.0157(10) 0.0196(10) 0.0127(10) -0.0075(8) 0.0069(8) -0.0041(8)
C8 0.0152(10) 0.0095(9) 0.0159(10) -0.0022(8) 0.0034(8) -0.0006(8)
C9 0.0157(10) 0.0157(10) 0.0120(10) 0.0013(8) 0.0047(8) -0.0030(8)

loop_
_atom_type_symbol
_atom_type_description
_atom_type_scat_dispersion_real
_atom_type_scat_dispersion_imag
_atom_type_scat_source
C C 0.0033 0.0016 'International Tables Vol C Tables 4.2.6.8 and 6.1.1.4'
H H 0.0000 0.0000 'International Tables Vol C Tables 4.2.6.8 and 6.1.1.4'
N N 0.0061 0.0033 'International Tables Vol C Tables 4.2.6.8 and 6.1.1.4'
O O 0.0106 0.0060 'International Tables Vol C Tables 4.2.6.8 and 6.1.1.4'
Tb Tb -0.1723 4.1537 'International Tables Vol C Tables 4.2.6.8 and 6.1.1.4'

loop_
_geom_angle_atom_site_label_1
_geom_angle_atom_site_label_2
_geom_angle_atom_site_label_3
_geom_angle
_geom_angle_site_symmetry_1
_geom_angle_site_symmetry_3
O1 Tb1 O1W 139.83(6) . .
O1 Tb1 O2W 140.41(6) . .
O1 Tb1 O3W 67.45(6) . .
O1 Tb1 O3 116.26(5) . 4_546
O1 Tb1 O4 76.50(6) . 4_546
O1 Tb1 O5 76.58(6) . 2_646
O1 Tb1 O6 74.62(6) . 4_545
O1 Tb1 C9 95.94(6) . 4_546
O1W Tb1 O3W 130.96(6) . .
O1W Tb1 O3 65.14(6) . 4_546
O1W Tb1 O4 76.26(6) . 4_546
O1W Tb1 C9 69.78(6) . 4_546
O2W Tb1 O1W 79.22(6) . .
O2W Tb1 O3W 81.21(6) . .
O2W Tb1 O3 67.64(5) . 4_546
O2W Tb1 O4 118.95(5) . 4_546
O2W Tb1 C9 93.24(6) . 4_546
O2 Tb1 O1 117.07(6) 3_636 .
O2 Tb1 O1W 71.76(6) 3_636 .
O2 Tb1 O2W 74.62(6) 3_636 .
O2 Tb1 O3W 142.71(6) 3_636 .
O2 Tb1 O3 126.47(6) 3_636 4_546
O2 Tb1 O4 141.99(6) 3_636 4_546
O2 Tb1 O5 72.36(6) 3_636 2_646
O2 Tb1 O6 74.83(6) 3_636 4_545
O2 Tb1 C9 141.20(6) 3_636 4_546
O3W Tb1 O3 65.85(6) . 4_546
O3W Tb1 O4 74.90(6) . 4_546
O3W Tb1 C9 66.98(6) . 4_546
O3 Tb1 C9 25.64(5) 4_546 4_546
O4 Tb1 O3 51.32(5) 4_546 4_546
O4 Tb1 C9 25.74(6) 4_546 4_546
O5 Tb1 O1W 138.37(6) 2_646 .
O5 Tb1 O2W 71.50(6) 2_646 .
O5 Tb1 O3W 73.26(6) 2_646 .
O5 Tb1 O3 125.16(6) 2_646 4_546
O5 Tb1 O4 144.23(6) 2_646 4_546
O5 Tb1 C9 139.18(6) 2_646 4_546
O6 Tb1 O1W 70.35(6) 4_545 .
O6 Tb1 O2W 142.13(6) 4_545 .
O6 Tb1 O3W 136.09(6) 4_545 .
O6 Tb1 O3 115.96(6) 4_545 4_546
O6 Tb1 O4 75.48(6) 4_545 4_546
O6 Tb1 O5 118.79(6) 4_545 2_646
O6 Tb1 C9 96.73(6) 4_545 4_546
C1 O1 Tb1 137.75(15) . .
Tb1 O1W H1WA 110.6 . .
Tb1 O1W H1WB 110.5 . .
H1WA O1W H1WB 103.4 . .
Tb1 O2W H2WA 116.3 . .
Tb1 O2W H2WB 110.1 . .
H2WA O2W H2WB 105.7 . .
C1 O2 Tb1 156.09(16) . 3_636
Tb1 O3W H3WA 111.0 . .
Tb1 O3W H3WB 110.7 . .
H3WA O3W H3WB 103.1 . .
C9 O3 Tb1 92.45(13) . 4_645
C9 O4 Tb1 93.76(13) . 4_645
H4WA O4W H4WB 104.6 . .
C8 O5 Tb1 155.36(15) . 2_656
H5WA O5W H5WB 112.4 . .
C8 O6 Tb1 137.28(15) . 4_646
H6WA O6W H6WB 106.3 . .
C5 N1 C7 119.99(18) . .
C6 N1 C5 120.99(19) . .
C6 N1 C7 118.95(18) . .
O8 N2 O7 119.0(2) . .
O9 N2 O7 120.4(3) . .
O9 N2 O8 120.6(3) . .
O1 C1 C2 116.29(19) . .
O2 C1 O1 127.5(2) . .
O2 C1 C2 116.17(19) . .
C3 C2 C1 122.05(19) . .
C6 C2 C1 118.92(19) . .
C6 C2 C3 119.02(19) . .
C2 C3 H3 120.2 . .
C4 C3 C2 119.63(19) . .
C4 C3 H3 120.2 . .
C3 C4 C9 122.07(19) . .
C5 C4 C3 119.02(19) . .
C5 C4 C9 118.88(19) . .
N1 C5 C4 120.5(2) . .
N1 C5 H5 119.7 . .
C4 C5 H5 119.7 . .
N1 C6 C2 120.74(19) . .
N1 C6 H6 119.6 . .
C2 C6 H6 119.6 . .
N1 C7 H7A 109.0 . .
N1 C7 H7B 109.0 . .
N1 C7 C8 113.09(18) . .
H7A C7 H7B 107.8 . .
C8 C7 H7A 109.0 . .
C8 C7 H7B 109.0 . .
O5 C8 O6 128.2(2) . .
O5 C8 C7 117.84(19) . .
O6 C8 C7 113.88(19) . .
O3 C9 Tb1 61.91(12) . 4_645
O3 C9 O4 122.2(2) . .
O3 C9 C4 118.54(19) . .
O4 C9 Tb1 60.51(11) . 4_645
O4 C9 C4 119.25(19) . .
C4 C9 Tb1 174.85(15) . 4_645

loop_
_geom_bond_atom_site_label_1
_geom_bond_atom_site_label_2
_geom_bond_distance
_geom_bond_site_symmetry_2
Tb1 O1 2.3559(16) .
Tb1 O1W 2.4622(17) .
Tb1 O2W 2.4391(16) .
Tb1 O2 2.3456(16) 3_636
Tb1 O3W 2.4714(16) .
Tb1 O3 2.5547(17) 4_546
Tb1 O4 2.5238(16) 4_546
Tb1 O5 2.3953(16) 2_646
Tb1 O6 2.3697(16) 4_545
Tb1 C9 2.893(2) 4_546
O1 C1 1.249(3) .
O1W H1WA 0.8737 .
O1W H1WB 0.8736 .
O2W H2WA 0.8673 .
O2W H2WB 0.8668 .
O2 Tb1 2.3455(16) 3_636
O2 C1 1.240(3) .
O3W H3WA 0.8798 .
O3W H3WB 0.8800 .
O3 Tb1 2.5548(17) 4_645
O3 C9 1.253(3) .
O4 Tb1 2.5238(16) 4_645
O4 C9 1.259(3) .
O4W H4WA 0.8498 .
O4W H4WB 0.8500 .
O5 Tb1 2.3953(16) 2_656
O5 C8 1.244(3) .
O5W H5WA 0.8065 .
O5W H5WB 0.8500 .
O6 Tb1 2.3697(16) 4_646
O6 C8 1.252(3) .
O6W H6WA 0.8522 .
O6W H6WB 0.8503 .
O7 N2 1.248(3) .
O8 N2 1.239(3) .
O9 N2 1.220(3) .
N1 C5 1.351(3) .
N1 C6 1.348(3) .
N1 C7 1.480(3) .
C1 C2 1.511(3) .
C2 C3 1.392(3) .
C2 C6 1.377(3) .
C3 H3 0.9300 .
C3 C4 1.389(3) .
C4 C5 1.381(3) .
C4 C9 1.508(3) .
C5 H5 0.9300 .
C6 H6 0.9300 .
C7 H7A 0.9700 .
C7 H7B 0.9700 .
C7 C8 1.534(3) .
C9 Tb1 2.893(2) 4_645

loop_
_geom_torsion_atom_site_label_1
_geom_torsion_atom_site_label_2
_geom_torsion_atom_site_label_3
_geom_torsion_atom_site_label_4
_geom_torsion
_geom_torsion_site_symmetry_1
Tb1 O1 C1 O2 1.7(4) .
Tb1 O1 C1 C2 -177.26(15) .
Tb1 O2 C1 O1 18.6(6) 3_636
Tb1 O2 C1 C2 -162.4(3) 3_636
Tb1 O3 C9 O4 -5.3(2) 4_645
Tb1 O3 C9 C4 174.17(17) 4_645
Tb1 O4 C9 O3 5.3(2) 4_645
Tb1 O4 C9 C4 -174.10(17) 4_645
Tb1 O5 C8 O6 -0.8(5) 2_656
Tb1 O5 C8 C7 175.6(3) 2_656
Tb1 O6 C8 O5 7.8(4) 4_646
Tb1 O6 C8 C7 -168.74(15) 4_646
O1 C1 C2 C3 -174.1(2) .
O1 C1 C2 C6 7.0(3) .
O2 C1 C2 C3 6.8(3) .
O2 C1 C2 C6 -172.1(2) .
N1 C7 C8 O5 33.3(3) .
N1 C7 C8 O6 -149.74(19) .
C1 C2 C3 C4 179.4(2) .
C1 C2 C6 N1 178.68(19) .
C2 C3 C4 C5 1.7(3) .
C2 C3 C4 C9 179.5(2) .
C3 C2 C6 N1 -0.2(3) .
C3 C4 C5 N1 0.3(3) .
C3 C4 C9 O3 -167.8(2) .
C3 C4 C9 O4 11.6(3) .
C5 N1 C6 C2 2.2(3) .
C5 N1 C7 C8 -66.9(3) .
C5 C4 C9 O3 10.0(3) .
C5 C4 C9 O4 -170.5(2) .
C6 N1 C5 C4 -2.2(3) .
C6 N1 C7 C8 110.1(2) .
C6 C2 C3 C4 -1.7(3) .
C7 N1 C5 C4 174.6(2) .
C7 N1 C6 C2 -174.7(2) .
C9 C4 C5 N1 -177.7(2) .
